data_7041666
loop_
_publ_author_name
'Hao, Shao Yun'
'Hou, Suo Xia'
'Van Hecke, Kristof'
'Cui, Guang Hua'

_publ_section_title
;
 Construction of noninterpenetrating and interpenetrating Co(ii) networks
 with halogenated carboxylate modulated by auxiliary N-donor co-ligands:
 structural diversity, electrochemical and photocatalytic properties.
;
_journal_issue 6
_journal_name_full 'Dalton transactions (Cambridge, England : 2003)'
_journal_page_first 1951
_journal_page_last 1964
_journal_paper_doi 10.1039/c6dt04516b
_journal_volume 46
_journal_year 2017
_chemical_formula_sum 'C96 H76 Cl6 Co3 N12 O14'
_chemical_formula_weight 2011.17
_space_group_crystal_system monoclinic
_space_group_IT_number 15
_space_group_name_Hall '-I 2ya'
_space_group_name_H-M_alt 'I 1 2/a 1'
_symmetry_space_group_name_Hall '-I 2ya'
_symmetry_space_group_name_H-M 'I 1 2/a 1'
_atom_sites_solution_hydrogens geom
_audit_creation_method SHELXL-2014/7
_audit_update_record
;
2016-11-03 deposited with the CCDC.
2017-01-11 downloaded from the CCDC.
;
_cell_angle_alpha 90
_cell_angle_beta 104.529(3)
_cell_angle_gamma 90
_cell_formula_units_Z 8
_cell_length_a 31.8764(19)
_cell_length_b 10.3125(6)
_cell_length_c 58.334(3)
_cell_measurement_reflns_used 3801
_cell_measurement_temperature 296(2)
_cell_measurement_theta_max 25.01
_cell_measurement_theta_min 1.21
_cell_volume 18562.6(18)
_computing_cell_refinement 'SAINT (Bruker, 1999)'
_computing_data_collection 'SMART (Bruker, 1998)'
_computing_data_reduction SAINT
_computing_molecular_graphics 'Bruker SHELXTL'
_computing_publication_material 'Bruker SHELXTL'
_computing_structure_refinement 'SHELXL-2014/7 (Sheldrick, 2014)'
_computing_structure_solution 'SHELXT (Sheldrick, 2013)'
_diffrn_ambient_temperature 296(2)
_diffrn_measured_fraction_theta_full 0.997
_diffrn_measured_fraction_theta_max 0.993
_diffrn_measurement_device_type 'Bruker SMART CCD area-detector'
_diffrn_measurement_method '\w scans'
_diffrn_radiation_monochromator graphite
_diffrn_radiation_source 'fine--focus sealed tube'
_diffrn_radiation_type MoK\a
_diffrn_radiation_wavelength 0.71073
_diffrn_reflns_av_R_equivalents 0.0446
_diffrn_reflns_av_unetI/netI 0.0279
_diffrn_reflns_Laue_measured_fraction_full 0.997
_diffrn_reflns_Laue_measured_fraction_max 0.993
_diffrn_reflns_limit_h_max 42
_diffrn_reflns_limit_h_min -42
_diffrn_reflns_limit_k_max 13
_diffrn_reflns_limit_k_min -13
_diffrn_reflns_limit_l_max 77
_diffrn_reflns_limit_l_min -74
_diffrn_reflns_number 209919
_diffrn_reflns_point_group_measured_fraction_full 0.997
_diffrn_reflns_point_group_measured_fraction_max 0.993
_diffrn_reflns_theta_full 25.242
_diffrn_reflns_theta_max 28.399
_diffrn_reflns_theta_min 2.257
_exptl_absorpt_coefficient_mu 0.773
_exptl_absorpt_correction_T_max 0.8609
_exptl_absorpt_correction_T_min 0.7708
_exptl_absorpt_correction_type multi-scan
_exptl_absorpt_process_details '(<i>SADABS</i>; Sheldrick, 1996)'
_exptl_crystal_colour red
_exptl_crystal_density_diffrn 1.439
_exptl_crystal_description block
_exptl_crystal_F_000 8248
_refine_diff_density_max 0.635
_refine_diff_density_min -0.594
_refine_diff_density_rms 0.059
_refine_ls_extinction_method none
_refine_ls_goodness_of_fit_ref 1.039
_refine_ls_hydrogen_treatment constr
_refine_ls_matrix_type full
_refine_ls_number_parameters 1281
_refine_ls_number_reflns 23156
_refine_ls_number_restraints 565
_refine_ls_restrained_S_all 1.032
_refine_ls_R_factor_all 0.0736
_refine_ls_R_factor_gt 0.0529
_refine_ls_shift/su_max 0.004
_refine_ls_shift/su_mean 0.000
_refine_ls_structure_factor_coef Fsqd
_refine_ls_weighting_details 'w=1/[\s^2^(Fo^2^)+(0.0662P)^2^+30.6522P] where P=(Fo^2^+2Fc^2^)/3'
_refine_ls_weighting_scheme calc
_refine_ls_wR_factor_gt 0.1317
_refine_ls_wR_factor_ref 0.1437
_reflns_Friedel_coverage 0.000
_reflns_number_gt 17805
_reflns_number_total 23156
_reflns_threshold_expression 'I > 2\s(I)'
_cod_data_source_file c6dt04516b2.cif
_cod_data_source_block x
_cod_depositor_comments 'Adding full bibliography for 7041663--7041668.cif.'
_cod_database_code 7041666
_shelx_shelxl_version_number 2014/7
_shelx_space_group_comment
;
The symmetry employed for this shelxl refinement is uniquely defined
by the following loop, which should always be used as a source of
symmetry information in preference to the above space-group names.
They are only intended as comments.
;

loop_
_space_group_symop_operation_xyz
'x, y, z'
'-x+1/2, y, -z'
'x+1/2, y+1/2, z+1/2'
'-x+1, y+1/2, -z+1/2'
'-x, -y, -z'
'x-1/2, -y, z'
'-x+1/2, -y+1/2, -z+1/2'
'x, -y+1/2, z+1/2'

loop_
_atom_site_label
_atom_site_type_symbol
_atom_site_fract_x
_atom_site_fract_y
_atom_site_fract_z
_atom_site_U_iso_or_equiv
_atom_site_adp_type
_atom_site_occupancy
_atom_site_site_symmetry_order
_atom_site_calc_flag
_atom_site_refinement_flags_posn
_atom_site_refinement_flags_adp
_atom_site_refinement_flags_occupancy
_atom_site_disorder_assembly
_atom_site_disorder_group
Co1 Co 0.87916(2) 0.43778(3) 0.61140(2) 0.03272(8) Uani 1 1 d . . . . .
Co2 Co 0.86166(2) 0.96007(3) 0.44573(2) 0.03491(8) Uani 1 1 d . . . . .
Co3 Co 0.84013(2) 0.58528(3) 0.27157(2) 0.03794(9) Uani 1 1 d . . . . .
Cl1 Cl 0.82852(3) 0.44721(8) 0.67848(2) 0.0739(3) Uani 1 1 d . . . . .
Cl2 Cl 0.90788(3) 0.99616(8) 0.70321(2) 0.0678(2) Uani 1 1 d . . . . .
O1 O 0.85650(6) 0.5218(2) 0.63595(3) 0.0476(4) Uani 1 1 d . . . . .
O1W O 0.77161(11) 0.6327(4) 0.25355(6) 0.1116(11) Uani 1 1 d . . . . .
O2 O 0.91542(7) 0.6408(2) 0.64190(4) 0.0554(5) Uani 1 1 d . . . . .
O3 O 0.85043(9) 0.7662(2) 0.74935(3) 0.0637(6) Uani 1 1 d . . . . .
O4 O 0.84923(7) 0.96046(19) 0.73527(3) 0.0523(5) Uani 1 1 d . . . . .
O5 O 0.89160(7) 0.5158(2) 0.58329(3) 0.0587(5) Uani 1 1 d . . . . .
O6 O 0.82359(8) 0.5694(2) 0.57693(4) 0.0646(6) Uani 1 1 d . . . . .
O7 O 0.89120(9) 0.7640(2) 0.47123(4) 0.0703(7) Uani 1 1 d . . . . .
O8 O 0.84048(7) 0.9013(2) 0.47323(3) 0.0571(5) Uani 1 1 d . . . . .
O11 O 0.82909(7) 0.6782(2) 0.29979(3) 0.0551(5) Uani 1 1 d . . . . .
O12 O 0.76651(9) 0.7844(3) 0.29035(4) 0.0850(9) Uani 1 1 d . . . . .
N1 N 1.09527(7) -0.5392(2) 0.70823(4) 0.0397(5) Uani 1 1 d . . . . .
N2 N 1.04375(7) -0.4401(2) 0.68100(4) 0.0462(5) Uani 1 1 d . . . . .
N3 N 0.99014(8) 0.2642(2) 0.65548(4) 0.0510(6) Uani 1 1 d . . . . .
N4 N 0.93792(7) 0.3582(2) 0.62819(4) 0.0376(4) Uani 1 1 d . . . . .
N5 N 0.92204(7) 1.0388(2) 0.46101(4) 0.0372(4) Uani 1 1 d . . . . .
N6 N 0.97515(7) 1.1458(2) 0.48561(4) 0.0466(5) Uani 1 1 d . . . . .
N7 N 0.82707(7) 1.1316(2) 0.43861(4) 0.0416(5) Uani 1 1 d . . . . .
N8 N 0.78628(9) 1.2958(3) 0.44435(4) 0.0607(7) Uani 1 1 d . . . . .
N9 N 0.81722(7) 0.3973(2) 0.27300(4) 0.0415(5) Uani 1 1 d . . . . .
N10 N 0.78184(9) 0.2199(3) 0.27928(4) 0.0586(7) Uani 1 1 d . . . . .
N11 N 0.70890(8) 0.1370(2) 0.38969(4) 0.0478(6) Uani 1 1 d . . . . .
N12 N 0.65878(7) 0.2747(2) 0.39491(4) 0.0388(4) Uani 1 1 d . . . . .
C1 C 1.08636(8) -0.4735(2) 0.68813(5) 0.0414(6) Uani 1 1 d . . . . .
C2 C 1.11762(10) -0.4378(4) 0.67410(6) 0.0609(8) Uani 1 1 d . . . . .
H2A H 1.1444 -0.4831 0.6802 0.091 Uiso 1 1 calc R U . . .
H2B H 1.1228 -0.3461 0.6752 0.091 Uiso 1 1 calc R U . . .
H2C H 1.1059 -0.4613 0.6578 0.091 Uiso 1 1 calc R U . . .
C3 C 1.05602(9) -0.5492(3) 0.71465(5) 0.0455(6) Uani 1 1 d . . . . .
C4 C 1.04535(11) -0.6100(4) 0.73341(6) 0.0730(11) Uani 1 1 d . . . . .
H4 H 1.0659 -0.6564 0.7445 0.088 Uiso 1 1 calc R U . . .
C5 C 1.00307(13) -0.5994(7) 0.73506(8) 0.114(2) Uani 1 1 d . . . . .
H5 H 0.9952 -0.6376 0.7478 0.137 Uiso 1 1 calc R U . . .
C6 C 0.97197(13) -0.5332(7) 0.71812(8) 0.120(2) Uani 1 1 d . . . . .
H6 H 0.9438 -0.5289 0.7198 0.144 Uiso 1 1 calc R U . . .
C7 C 0.98149(11) -0.4746(5) 0.69927(7) 0.0820(12) Uani 1 1 d . . . . .
H7 H 0.9607 -0.4294 0.6881 0.098 Uiso 1 1 calc R U . . .
C8 C 1.02403(9) -0.4859(3) 0.69762(5) 0.0499(6) Uani 1 1 d . . . . .
C9 C 1.02230(10) -0.3646(3) 0.66003(5) 0.0529(7) Uani 1 1 d . . . . .
H9A H 0.9931 -0.3976 0.6539 0.063 Uiso 1 1 calc R U . . .
H9B H 1.0379 -0.3767 0.6479 0.063 Uiso 1 1 calc R U . . .
C10 C 1.01988(9) -0.2212(3) 0.66491(5) 0.0469(6) Uani 1 1 d . . . . .
C11 C 1.03967(12) -0.1635(3) 0.68614(6) 0.0692(10) Uani 1 1 d . . . . .
H11 H 1.0557 -0.2142 0.6984 0.083 Uiso 1 1 calc R U . . .
C12 C 1.03623(12) -0.0326(3) 0.68956(6) 0.0664(9) Uani 1 1 d . . . . .
H12 H 1.0498 0.0037 0.7041 0.080 Uiso 1 1 calc R U . . .
C13 C 1.01308(9) 0.0454(3) 0.67182(5) 0.0483(6) Uani 1 1 d . . . . .
C14 C 0.99279(13) -0.0127(3) 0.65085(6) 0.0778(12) Uani 1 1 d . . . . .
H14 H 0.9766 0.0378 0.6386 0.093 Uiso 1 1 calc R U . . .
C15 C 0.99576(12) -0.1440(3) 0.64756(6) 0.0700(10) Uani 1 1 d . . . . .
H15 H 0.9811 -0.1809 0.6333 0.084 Uiso 1 1 calc R U . . .
C16 C 1.01143(11) 0.1896(3) 0.67639(6) 0.0611(8) Uani 1 1 d . . . . .
H16A H 0.9962 0.2037 0.6886 0.073 Uiso 1 1 calc R U . . .
H16B H 1.0408 0.2215 0.6823 0.073 Uiso 1 1 calc R U . . .
C17T C 0.94730(9) 0.2956(3) 0.64850(5) 0.0450(6) Uani 1 1 d . . . . .
C18 C 0.91534(11) 0.2593(4) 0.66204(6) 0.0698(10) Uani 1 1 d . . . . .
H18A H 0.8874 0.2938 0.6543 0.105 Uiso 1 1 calc R U . . .
H18B H 0.9244 0.2941 0.6778 0.105 Uiso 1 1 calc R U . . .
H18C H 0.9136 0.1665 0.6628 0.105 Uiso 1 1 calc R U . . .
C19 C 0.97662(8) 0.3649(3) 0.62113(5) 0.0427(6) Uani 1 1 d . . . . .
C20 C 0.98490(10) 0.4136(3) 0.60047(6) 0.0601(8) Uani 1 1 d . . . . .
H20 H 0.9634 0.4540 0.5889 0.072 Uiso 1 1 calc R U . . .
C21 C 1.02666(12) 0.3991(5) 0.59796(8) 0.0861(12) Uani 1 1 d . . . . .
H21 H 1.0331 0.4285 0.5842 0.103 Uiso 1 1 calc R U . . .
C22 C 1.05914(12) 0.3422(5) 0.61529(9) 0.0960(15) Uani 1 1 d . . . . .
H22 H 1.0869 0.3358 0.6129 0.115 Uiso 1 1 calc R U . . .
C23 C 1.05151(11) 0.2952(4) 0.63572(8) 0.0779(11) Uani 1 1 d . . . . .
H23 H 1.0734 0.2578 0.6474 0.093 Uiso 1 1 calc R U . . .
C24 C 1.00930(9) 0.3058(3) 0.63816(6) 0.0501(7) Uani 1 1 d . . . . .
C25 C 0.87252(7) 0.6633(2) 0.66934(4) 0.0349(5) Uani 1 1 d . . . . .
C26 C 0.84959(8) 0.6028(3) 0.68371(4) 0.0404(6) Uani 1 1 d . . . . .
C27 C 0.84406(8) 0.6633(3) 0.70397(4) 0.0415(6) Uani 1 1 d . . . . .
H27 H 0.8290 0.6202 0.7134 0.050 Uiso 1 1 calc R U . . .
C28 C 0.86022(8) 0.7857(2) 0.71049(4) 0.0361(5) Uani 1 1 d . . . . .
C29 C 0.88355(8) 0.8458(2) 0.69619(4) 0.0393(5) Uani 1 1 d . . . . .
C30 C 0.88950(8) 0.7849(3) 0.67623(4) 0.0398(5) Uani 1 1 d . . . . .
H30 H 0.9054 0.8267 0.6671 0.048 Uiso 1 1 calc R U . . .
C31 C 0.85263(8) 0.8428(3) 0.73295(4) 0.0401(5) Uani 1 1 d . . . . .
C32 C 0.88254(8) 0.6049(3) 0.64740(4) 0.0374(5) Uani 1 1 d . . . . .
C33 C 0.86017(8) 0.6239(3) 0.54737(4) 0.0433(6) Uani 1 1 d . . . . .
C34 C 0.83982(10) 0.7427(3) 0.54134(5) 0.0589(8) Uani 1 1 d . . . . .
H34 H 0.8250 0.7807 0.5514 0.071 Uiso 1 1 calc R U . . .
C35 C 0.84128(11) 0.8054(3) 0.52058(5) 0.0601(8) Uani 1 1 d . . . . .
C36 C 0.86124(9) 0.7475(3) 0.50444(4) 0.0448(6) Uani 1 1 d . . . . .
C37 C 0.88190(9) 0.6304(3) 0.51063(4) 0.0427(6) Uani 1 1 d . . . . .
H37 H 0.8960 0.5910 0.5003 0.051 Uiso 1 1 calc R U . . .
C38 C 0.88198(9) 0.5705(3) 0.53185(5) 0.0433(6) Uani 1 1 d . . . . .
C39 C 0.85776(9) 0.5644(3) 0.57081(5) 0.0448(6) Uani 1 1 d . . . . .
C40 C 0.86449(9) 0.8076(3) 0.48124(4) 0.0464(6) Uani 1 1 d . . . . .
C41 C 0.93223(9) 1.1159(2) 0.47959(5) 0.0430(6) Uani 1 1 d . . . . .
C42 C 0.90116(11) 1.1676(3) 0.49245(6) 0.0639(9) Uani 1 1 d . . . . .
H42A H 0.8976 1.2592 0.4897 0.096 Uiso 1 1 calc R U . . .
H42B H 0.9121 1.1520 0.5091 0.096 Uiso 1 1 calc R U . . .
H42C H 0.8737 1.1252 0.4869 0.096 Uiso 1 1 calc R U . . .
C43 C 0.96047(8) 1.0172(3) 0.45426(4) 0.0406(5) Uani 1 1 d . . . . .
C44 C 0.96876(10) 0.9411(3) 0.43626(5) 0.0572(8) Uani 1 1 d . . . . .
H44 H 0.9468 0.8953 0.4259 0.069 Uiso 1 1 calc R U . . .
C45 C 1.01133(12) 0.9368(5) 0.43447(7) 0.0828(13) Uani 1 1 d . . . . .
H45 H 1.0180 0.8872 0.4225 0.099 Uiso 1 1 calc R U . . .
C46 C 1.04411(11) 1.0043(5) 0.44997(7) 0.0895(14) Uani 1 1 d . . . . .
H46 H 1.0723 0.9977 0.4483 0.107 Uiso 1 1 calc R U . . .
C47 C 1.03631(11) 1.0803(4) 0.46766(7) 0.0698(10) Uani 1 1 d . . . . .
H47 H 1.0583 1.1266 0.4778 0.084 Uiso 1 1 calc R U . . .
C48 C 0.99370(9) 1.0848(3) 0.46964(5) 0.0456(6) Uani 1 1 d . . . . .
C49 C 0.99817(11) 1.2211(3) 0.50629(5) 0.0561(8) Uani 1 1 d . . . . .
H49A H 1.0279 1.1905 0.5112 0.067 Uiso 1 1 calc R U . . .
H49B H 0.9848 1.2045 0.5192 0.067 Uiso 1 1 calc R U . . .
C50 C 0.99864(9) 1.3655(2) 0.50222(5) 0.0437(6) Uani 1 1 d . . . . .
C51 C 0.97560(11) 1.4262(3) 0.48198(5) 0.0575(8) Uani 1 1 d . . . . .
H51 H 0.9591 1.3770 0.4696 0.069 Uiso 1 1 calc R U . . .
C52 C 1.02330(10) 1.4406(3) 0.52024(5) 0.0539(7) Uani 1 1 d . . . . .
H52 H 1.0393 1.4011 0.5340 0.065 Uiso 1 1 calc R U . . .
C53 C 0.79153(9) 1.1634(3) 0.44488(4) 0.0465(6) Uani 1 1 d . . . . .
C54 C 0.76110(10) 1.0719(4) 0.45139(6) 0.0634(9) Uani 1 1 d . . . . .
H54A H 0.7648 0.9876 0.4452 0.095 Uiso 1 1 calc R U . . .
H54B H 0.7319 1.1010 0.4449 0.095 Uiso 1 1 calc R U . . .
H54C H 0.7667 1.0674 0.4683 0.095 Uiso 1 1 calc R U . . .
C55 C 0.84498(10) 1.2480(3) 0.43324(5) 0.0518(7) Uani 1 1 d . . . . .
C56 C 0.88142(11) 1.2687(4) 0.42455(7) 0.0786(11) Uani 1 1 d . . . . .
H56 H 0.8981 1.2000 0.4215 0.094 Uiso 1 1 calc R U . . .
C57 C 0.89155(16) 1.3948(5) 0.42071(11) 0.1135(19) Uani 1 1 d . . . . .
H57 H 0.9152 1.4116 0.4145 0.136 Uiso 1 1 calc R U . . .
C58 C 0.86785(19) 1.4966(5) 0.42577(10) 0.1119(18) Uani 1 1 d . . . . .
H58 H 0.8768 1.5804 0.4235 0.134 Uiso 1 1 calc R U . . .
C59 C 0.83164(17) 1.4811(4) 0.43399(8) 0.0925(13) Uani 1 1 d . . . . .
H59 H 0.8157 1.5511 0.4373 0.111 Uiso 1 1 calc R U . . .
C60 C 0.82018(12) 1.3508(3) 0.43717(6) 0.0611(8) Uani 1 1 d . . . . .
C61 C 0.75032(15) 1.3660(4) 0.45033(6) 0.0844(13) Uani 1 1 d . . . . .
H61A H 0.7232 1.3304 0.4411 0.101 Uiso 1 1 calc R U . . .
H61B H 0.7515 1.4562 0.4459 0.101 Uiso 1 1 calc R U . . .
C62 C 0.75081(13) 1.3592(4) 0.47608(6) 0.0691(10) Uani 1 1 d . . . . .
C63 C 0.71226(15) 1.3548(5) 0.48261(7) 0.0939(14) Uani 1 1 d . . . . .
H63 H 0.6864 1.3496 0.4709 0.113 Uiso 1 1 calc R U . . .
C64 C 0.71115(15) 1.3582(5) 0.50631(7) 0.0943(14) Uani 1 1 d . . . . .
H64 H 0.6847 1.3597 0.5103 0.113 Uiso 1 1 calc R U . . .
C72 C 0.79993(10) 0.7489(3) 0.30423(4) 0.0472(6) Uani 1 1 d D . . . .
C73 C 0.78344(9) 0.3511(3) 0.27992(5) 0.0528(7) Uani 1 1 d . . . . .
C74 C 0.75133(11) 0.4306(4) 0.28793(7) 0.0773(12) Uani 1 1 d . . . . .
H74A H 0.7602 0.4402 0.3048 0.116 Uiso 1 1 calc R U . . .
H74B H 0.7236 0.3887 0.2836 0.116 Uiso 1 1 calc R U . . .
H74C H 0.7493 0.5144 0.2806 0.116 Uiso 1 1 calc R U . . .
C75 C 0.83858(9) 0.2873(3) 0.26740(4) 0.0405(5) Uani 1 1 d . . . . .
C76 C 0.87499(9) 0.2769(3) 0.25839(5) 0.0468(6) Uani 1 1 d . . . . .
H76 H 0.8896 0.3500 0.2552 0.056 Uiso 1 1 calc R U . . .
C77 C 0.88842(11) 0.1537(3) 0.25435(6) 0.0607(8) Uani 1 1 d . . . . .
H77 H 0.9128 0.1444 0.2484 0.073 Uiso 1 1 calc R U . . .
C78 C 0.86703(13) 0.0436(3) 0.25877(6) 0.0659(9) Uani 1 1 d . . . . .
H78 H 0.8773 -0.0374 0.2558 0.079 Uiso 1 1 calc R U . . .
C79 C 0.83145(13) 0.0511(3) 0.26740(5) 0.0647(9) Uani 1 1 d . . . . .
H79 H 0.8172 -0.0231 0.2704 0.078 Uiso 1 1 calc R U . . .
C80 C 0.81689(10) 0.1755(3) 0.27159(4) 0.0503(7) Uani 1 1 d . . . . .
C81 C 0.74842(12) 0.1371(4) 0.28510(5) 0.0768(12) Uani 1 1 d . . . . .
H81A H 0.7516 0.0499 0.2796 0.092 Uiso 1 1 calc R U . . .
H81B H 0.7202 0.1687 0.2765 0.092 Uiso 1 1 calc R U . . .
C82 C 0.74976(10) 0.1314(3) 0.31106(5) 0.0529(7) Uani 1 1 d . . . . .
C83 C 0.78449(10) 0.1676(4) 0.32887(5) 0.0649(9) Uani 1 1 d . . . . .
H83 H 0.8091 0.2006 0.3251 0.078 Uiso 1 1 calc R U . . .
C84 C 0.78358(10) 0.1562(4) 0.35220(5) 0.0599(8) Uani 1 1 d . . . . .
H84 H 0.8074 0.1830 0.3640 0.072 Uiso 1 1 calc R U . . .
C85 C 0.74809(9) 0.1059(3) 0.35841(5) 0.0492(7) Uani 1 1 d . . . . .
C86 C 0.71345(11) 0.0690(4) 0.34058(6) 0.0686(10) Uani 1 1 d . . . . .
H86 H 0.6892 0.0339 0.3444 0.082 Uiso 1 1 calc R U . . .
C87 C 0.71370(11) 0.0826(4) 0.31711(5) 0.0658(10) Uani 1 1 d . . . . .
H87 H 0.6895 0.0588 0.3053 0.079 Uiso 1 1 calc R U . . .
C88 C 0.74838(10) 0.0891(4) 0.38420(5) 0.0618(9) Uani 1 1 d . . . . .
H88A H 0.7518 -0.0022 0.3882 0.074 Uiso 1 1 calc R U . . .
H88B H 0.7731 0.1348 0.3939 0.074 Uiso 1 1 calc R U . . .
C89 C 0.69751(8) 0.2624(3) 0.39052(4) 0.0414(6) Uani 1 1 d . . . . .
C90 C 0.72528(9) 0.3727(3) 0.38714(5) 0.0531(7) Uani 1 1 d . . . . .
H90A H 0.7222 0.3862 0.3705 0.080 Uiso 1 1 calc R U . . .
H90B H 0.7550 0.3535 0.3947 0.080 Uiso 1 1 calc R U . . .
H90C H 0.7166 0.4496 0.3940 0.080 Uiso 1 1 calc R U . . .
C91 C 0.64425(9) 0.1487(3) 0.39699(4) 0.0415(6) Uani 1 1 d . . . . .
C92 C 0.60607(10) 0.1033(3) 0.40181(5) 0.0537(7) Uani 1 1 d . . . . .
H92 H 0.5854 0.1602 0.4048 0.064 Uiso 1 1 calc R U . . .
C93 C 0.60023(12) -0.0286(3) 0.40202(6) 0.0636(9) Uani 1 1 d . . . . .
H93 H 0.5749 -0.0609 0.4051 0.076 Uiso 1 1 calc R U . . .
C94 C 0.63044(15) -0.1144(3) 0.39791(6) 0.0737(10) Uani 1 1 d . . . . .
H94 H 0.6249 -0.2030 0.3981 0.088 Uiso 1 1 calc R U . . .
C95 C 0.66862(14) -0.0727(3) 0.39356(6) 0.0680(10) Uani 1 1 d . . . . .
H95 H 0.6892 -0.1308 0.3909 0.082 Uiso 1 1 calc R U . . .
C96 C 0.67500(10) 0.0609(3) 0.39327(5) 0.0472(6) Uani 1 1 d . . . . .
Cl3 Cl 0.90670(12) 0.4215(2) 0.53750(5) 0.0644(7) Uani 0.697(11) 1 d . U P A 1
Cl4 Cl 0.82148(10) 0.96610(18) 0.51750(3) 0.0722(8) Uani 0.697(11) 1 d . U P A 1
Cl3B Cl 0.9176(6) 0.4333(11) 0.53789(18) 0.145(5) Uani 0.303(11) 1 d . U P A 2
Cl4B Cl 0.7955(7) 0.902(2) 0.5108(2) 0.193(9) Uani 0.303(11) 1 d . U P A 2
Cl5 Cl 0.74912(4) 0.68253(10) 0.38009(2) 0.0647(3) Uani 0.8165(18) 1 d . . P B 1
Cl6 Cl 0.87344(3) 0.94025(12) 0.32682(2) 0.0656(3) Uani 0.8165(18) 1 d . . P B 1
O9 O 0.80323(8) 0.8532(2) 0.41629(4) 0.0459(6) Uani 0.8165(18) 1 d D U P B 1
O10 O 0.86948(8) 0.8956(3) 0.41478(5) 0.0529(7) Uani 0.8165(18) 1 d D U P B 1
C65 C 0.82043(7) 0.8282(2) 0.37857(2) 0.0310(6) Uani 0.8165(18) 1 d DG U P B 1
C66 C 0.84810(6) 0.8829(2) 0.36624(4) 0.0384(7) Uani 0.8165(18) 1 d G U P B 1
H66A H 0.8714 0.9332 0.3742 0.046 Uiso 0.8165(18) 1 calc R U P B 1
C67 C 0.84089(8) 0.8625(3) 0.34201(4) 0.0407(8) Uani 0.8165(18) 1 d G U P B 1
C68 C 0.80601(9) 0.7872(3) 0.33011(2) 0.0409(10) Uani 0.8165(18) 1 d DG U P B 1
C69 C 0.77835(7) 0.7325(3) 0.34244(4) 0.0417(8) Uani 0.8165(18) 1 d G U P B 1
H69A H 0.7550 0.6822 0.3345 0.050 Uiso 0.8165(18) 1 calc R U P B 1
C70 C 0.78556(7) 0.7530(2) 0.36667(4) 0.0364(6) Uani 0.8165(18) 1 d G U P B 1
C71 C 0.83117(10) 0.8590(3) 0.40485(5) 0.0370(7) Uani 0.8165(18) 1 d D U P B 1
O9B O 0.8391(8) 0.8536(17) 0.4167(3) 0.118(6) Uani 0.1835(18) 1 d D U P B 2
O10B O 0.8706(6) 1.0276(17) 0.4078(3) 0.118(6) Uani 0.1835(18) 1 d D U P B 2
Cl5B Cl 0.7575(3) 0.6196(8) 0.33946(11) 0.118(3) Uani 0.1835(18) 1 d . . P B 2
Cl6B Cl 0.8989(3) 1.0428(9) 0.36738(16) 0.140(4) Uani 0.1835(18) 1 d . . P B 2
C65B C 0.8380(4) 0.8695(12) 0.37718(12) 0.044(3) Uani 0.1835(18) 1 d DG U P B 2
C66B C 0.8568(4) 0.9254(11) 0.3605(2) 0.050(3) Uani 0.1835(18) 1 d G U P B 2
C67B C 0.8449(5) 0.8840(15) 0.33710(17) 0.051(3) Uani 0.1835(18) 1 d G U P B 2
H67A H 0.8575 0.9215 0.3259 0.061 Uiso 0.1835(18) 1 calc R U P B 2
C68B C 0.8141(5) 0.7866(15) 0.33035(12) 0.033(3) Uani 0.1835(18) 1 d DG U P B 2
C69B C 0.7953(4) 0.7307(12) 0.34701(19) 0.044(3) Uani 0.1835(18) 1 d G U P B 2
C70B C 0.8072(4) 0.7721(12) 0.37043(16) 0.045(3) Uani 0.1835(18) 1 d G U P B 2
H70A H 0.7946 0.7346 0.3816 0.054 Uiso 0.1835(18) 1 calc R U P B 2
C71B C 0.8556(6) 0.9166(17) 0.4028(2) 0.053(3) Uani 0.1835(18) 1 d D U P B 2
O2W O 0.7428(2) 0.7024(6) 0.55582(15) 0.229(3) Uani 1 1 d . . . . .

loop_
_atom_site_aniso_label
_atom_site_aniso_U_11
_atom_site_aniso_U_22
_atom_site_aniso_U_33
_atom_site_aniso_U_23
_atom_site_aniso_U_13
_atom_site_aniso_U_12
Co1 0.03692(17) 0.03530(17) 0.02927(16) 0.00248(12) 0.01451(12) 0.00119(13)
Co2 0.03577(17) 0.04313(19) 0.02592(15) -0.00143(12) 0.00792(12) -0.00029(14)
Co3 0.0494(2) 0.03851(18) 0.02984(16) 0.00210(13) 0.01723(14) 0.00377(15)
Cl1 0.1054(7) 0.0646(5) 0.0722(5) -0.0335(4) 0.0605(5) -0.0469(5)
Cl2 0.1042(7) 0.0437(4) 0.0697(5) -0.0117(3) 0.0481(5) -0.0260(4)
O1 0.0437(10) 0.0636(12) 0.0389(10) -0.0163(9) 0.0169(8) -0.0033(9)
O1W 0.097(2) 0.150(3) 0.081(2) 0.016(2) 0.0084(17) 0.010(2)
O2 0.0569(12) 0.0596(13) 0.0618(12) -0.0097(10) 0.0375(10) -0.0056(10)
O3 0.1139(19) 0.0482(12) 0.0361(10) -0.0045(9) 0.0323(11) -0.0109(12)
O4 0.0764(14) 0.0429(11) 0.0441(10) -0.0040(8) 0.0271(10) 0.0070(10)
O5 0.0607(13) 0.0765(15) 0.0407(10) 0.0212(10) 0.0162(9) 0.0080(11)
O6 0.0680(14) 0.0811(16) 0.0534(12) 0.0098(11) 0.0317(11) -0.0048(12)
O7 0.0985(18) 0.0692(15) 0.0596(13) 0.0145(11) 0.0502(13) 0.0117(13)
O8 0.0571(12) 0.0716(14) 0.0430(11) 0.0209(10) 0.0130(9) 0.0053(11)
O11 0.0643(13) 0.0700(14) 0.0315(9) -0.0075(9) 0.0126(8) 0.0193(11)
O12 0.0904(17) 0.124(2) 0.0311(10) -0.0032(12) -0.0025(11) 0.0556(17)
N1 0.0402(11) 0.0415(11) 0.0370(11) 0.0045(9) 0.0089(9) 0.0004(9)
N2 0.0436(12) 0.0382(12) 0.0516(13) 0.0067(10) 0.0023(10) 0.0022(9)
N3 0.0526(14) 0.0398(12) 0.0560(14) 0.0090(10) 0.0049(11) 0.0097(10)
N4 0.0396(11) 0.0355(10) 0.0398(11) 0.0062(8) 0.0135(9) 0.0025(9)
N5 0.0377(11) 0.0353(10) 0.0372(11) -0.0039(8) 0.0068(8) -0.0003(8)
N6 0.0473(13) 0.0315(11) 0.0517(13) -0.0035(9) -0.0048(10) -0.0032(9)
N7 0.0389(11) 0.0443(12) 0.0405(11) 0.0056(9) 0.0080(9) -0.0001(9)
N8 0.0760(18) 0.0610(16) 0.0433(13) 0.0066(11) 0.0118(12) 0.0303(14)
N9 0.0415(11) 0.0511(13) 0.0368(11) -0.0048(9) 0.0192(9) -0.0039(10)
N10 0.0645(16) 0.0758(18) 0.0406(13) -0.0106(12) 0.0230(11) -0.0341(14)
N11 0.0524(13) 0.0598(15) 0.0343(11) 0.0098(10) 0.0165(10) 0.0223(11)
N12 0.0403(11) 0.0396(11) 0.0392(11) 0.0002(9) 0.0152(9) 0.0037(9)
C1 0.0435(14) 0.0358(13) 0.0430(14) 0.0045(10) 0.0074(11) 0.0008(11)
C2 0.0512(17) 0.081(2) 0.0497(17) 0.0255(15) 0.0104(13) -0.0013(16)
C3 0.0390(13) 0.0516(16) 0.0455(14) 0.0004(12) 0.0101(11) -0.0050(12)
C4 0.0461(17) 0.119(3) 0.0534(18) 0.0203(19) 0.0121(14) -0.0129(19)
C5 0.054(2) 0.218(6) 0.075(3) 0.043(3) 0.025(2) -0.017(3)
C6 0.045(2) 0.231(7) 0.090(3) 0.034(4) 0.028(2) 0.008(3)
C7 0.0414(17) 0.123(4) 0.079(2) 0.013(2) 0.0104(16) 0.012(2)
C8 0.0411(14) 0.0535(17) 0.0542(16) -0.0009(13) 0.0104(12) -0.0005(12)
C9 0.0528(16) 0.0464(16) 0.0505(16) 0.0076(12) -0.0037(13) 0.0051(13)
C10 0.0395(14) 0.0439(15) 0.0516(15) 0.0099(12) 0.0009(11) 0.0004(11)
C11 0.088(2) 0.0470(17) 0.0562(18) 0.0105(14) -0.0129(17) 0.0147(17)
C12 0.087(2) 0.0517(18) 0.0479(17) 0.0043(14) -0.0077(16) 0.0115(17)
C13 0.0436(15) 0.0430(14) 0.0525(16) 0.0120(12) 0.0009(12) 0.0055(12)
C14 0.094(3) 0.0483(18) 0.066(2) 0.0142(16) -0.0273(19) 0.0076(18)
C15 0.084(2) 0.0479(17) 0.0571(19) 0.0066(14) -0.0210(17) -0.0010(17)
C16 0.069(2) 0.0451(16) 0.0584(18) 0.0086(14) -0.0053(15) 0.0117(15)
C17T 0.0515(15) 0.0367(13) 0.0470(14) 0.0078(11) 0.0127(12) 0.0061(11)
C18 0.071(2) 0.086(3) 0.0575(19) 0.0331(18) 0.0249(16) 0.0058(19)
C19 0.0374(13) 0.0372(13) 0.0554(15) -0.0002(11) 0.0152(11) -0.0004(11)
C20 0.0486(16) 0.071(2) 0.067(2) 0.0144(16) 0.0257(15) -0.0008(15)
C21 0.059(2) 0.115(3) 0.097(3) 0.019(3) 0.043(2) -0.003(2)
C22 0.047(2) 0.125(4) 0.126(4) 0.022(3) 0.040(2) 0.007(2)
C23 0.0399(17) 0.079(3) 0.112(3) 0.011(2) 0.0130(18) 0.0139(17)
C24 0.0424(14) 0.0387(14) 0.0682(18) 0.0017(13) 0.0122(13) 0.0045(11)
C25 0.0328(11) 0.0426(13) 0.0314(11) -0.0029(9) 0.0118(9) 0.0011(10)
C26 0.0431(13) 0.0436(14) 0.0387(13) -0.0103(10) 0.0181(11) -0.0106(11)
C27 0.0465(14) 0.0488(15) 0.0347(12) -0.0061(10) 0.0203(11) -0.0092(11)
C28 0.0405(13) 0.0400(13) 0.0292(11) -0.0045(9) 0.0114(9) -0.0012(10)
C29 0.0471(14) 0.0353(12) 0.0374(13) 0.0000(10) 0.0143(11) -0.0045(11)
C30 0.0447(14) 0.0420(13) 0.0379(13) 0.0032(10) 0.0200(11) -0.0020(11)
C31 0.0464(14) 0.0449(14) 0.0309(12) -0.0062(10) 0.0134(10) -0.0039(11)
C32 0.0385(13) 0.0435(13) 0.0334(12) 0.0014(10) 0.0151(10) 0.0078(10)
C33 0.0432(14) 0.0564(16) 0.0310(12) 0.0078(11) 0.0104(10) -0.0047(12)
C34 0.0633(18) 0.078(2) 0.0428(15) 0.0160(14) 0.0274(14) 0.0239(16)
C35 0.0666(19) 0.073(2) 0.0452(16) 0.0189(14) 0.0226(14) 0.0276(16)
C36 0.0450(14) 0.0587(17) 0.0328(12) 0.0098(11) 0.0138(11) 0.0028(12)
C37 0.0506(15) 0.0469(14) 0.0336(12) 0.0020(10) 0.0160(11) -0.0008(12)
C38 0.0523(15) 0.0409(14) 0.0363(13) 0.0042(10) 0.0103(11) -0.0014(11)
C39 0.0514(15) 0.0474(15) 0.0366(13) 0.0054(11) 0.0129(11) -0.0088(12)
C40 0.0540(16) 0.0547(16) 0.0318(13) 0.0028(11) 0.0128(11) -0.0023(13)
C41 0.0452(14) 0.0343(13) 0.0441(14) -0.0027(10) 0.0008(11) 0.0026(11)
C42 0.0627(19) 0.066(2) 0.0592(19) -0.0281(16) 0.0089(15) 0.0109(16)
C43 0.0360(12) 0.0430(14) 0.0407(13) 0.0037(11) 0.0056(10) -0.0040(11)
C44 0.0448(15) 0.080(2) 0.0473(16) -0.0103(15) 0.0122(12) -0.0026(15)
C45 0.054(2) 0.135(4) 0.065(2) -0.018(2) 0.0257(17) 0.003(2)
C46 0.0398(17) 0.154(4) 0.078(3) 0.000(3) 0.0203(17) -0.008(2)
C47 0.0446(17) 0.089(3) 0.070(2) 0.0046(19) 0.0037(15) -0.0204(17)
C48 0.0424(14) 0.0415(14) 0.0484(15) 0.0061(11) 0.0030(11) -0.0075(11)
C49 0.0641(18) 0.0349(14) 0.0536(17) -0.0036(12) -0.0144(14) -0.0068(13)
C50 0.0427(13) 0.0322(12) 0.0485(14) -0.0029(11) -0.0029(11) -0.0024(11)
C51 0.0683(19) 0.0379(14) 0.0502(16) -0.0077(12) -0.0152(14) -0.0086(13)
C52 0.0622(18) 0.0386(14) 0.0469(15) -0.0009(11) -0.0125(13) -0.0006(13)
C53 0.0475(15) 0.0579(17) 0.0327(13) 0.0047(11) 0.0074(11) 0.0094(13)
C54 0.0433(16) 0.090(3) 0.0597(19) 0.0222(17) 0.0179(14) 0.0049(16)
C55 0.0511(16) 0.0487(16) 0.0487(16) 0.0134(12) -0.0006(12) -0.0054(13)
C56 0.056(2) 0.081(3) 0.096(3) 0.040(2) 0.0143(19) -0.0079(18)
C57 0.081(3) 0.095(4) 0.159(5) 0.066(4) 0.020(3) -0.017(3)
C58 0.106(4) 0.071(3) 0.149(5) 0.035(3) 0.015(3) -0.027(3)
C59 0.114(4) 0.057(2) 0.095(3) 0.015(2) 0.004(3) 0.007(2)
C60 0.072(2) 0.0531(18) 0.0511(17) 0.0100(14) 0.0032(15) 0.0005(16)
C61 0.107(3) 0.093(3) 0.056(2) 0.0138(19) 0.025(2) 0.055(3)
C62 0.088(3) 0.070(2) 0.0501(18) 0.0031(16) 0.0189(17) 0.0279(19)
C63 0.086(3) 0.137(4) 0.053(2) 0.017(2) 0.0068(19) 0.030(3)
C64 0.084(3) 0.138(4) 0.064(2) 0.009(3) 0.024(2) 0.007(3)
C72 0.0625(17) 0.0529(16) 0.0263(12) 0.0001(11) 0.0113(11) 0.0158(13)
C73 0.0479(15) 0.081(2) 0.0348(13) -0.0143(13) 0.0202(12) -0.0170(15)
C74 0.0515(18) 0.121(3) 0.070(2) -0.030(2) 0.0355(17) -0.011(2)
C75 0.0488(14) 0.0415(13) 0.0317(12) -0.0022(10) 0.0110(10) -0.0043(11)
C76 0.0489(15) 0.0459(15) 0.0490(15) -0.0038(12) 0.0184(12) 0.0024(12)
C77 0.0588(18) 0.0551(19) 0.067(2) -0.0142(15) 0.0126(15) 0.0105(15)
C78 0.082(2) 0.0468(18) 0.062(2) -0.0069(15) 0.0052(18) 0.0076(17)
C79 0.098(3) 0.0396(16) 0.0463(17) 0.0011(12) -0.0009(17) -0.0189(16)
C80 0.0614(17) 0.0592(18) 0.0308(13) -0.0033(12) 0.0126(12) -0.0182(14)
C81 0.084(2) 0.109(3) 0.0441(17) -0.0168(17) 0.0287(16) -0.061(2)
C82 0.0568(17) 0.0657(19) 0.0410(14) -0.0065(13) 0.0215(13) -0.0201(15)
C83 0.0469(16) 0.102(3) 0.0488(17) -0.0055(17) 0.0181(13) -0.0222(17)
C84 0.0418(15) 0.093(3) 0.0431(15) -0.0030(15) 0.0072(12) -0.0003(16)
C85 0.0490(15) 0.0619(18) 0.0405(14) 0.0071(12) 0.0183(12) 0.0187(13)
C86 0.0587(19) 0.107(3) 0.0470(17) 0.0024(17) 0.0253(15) -0.0225(19)
C87 0.0599(19) 0.099(3) 0.0409(16) -0.0085(16) 0.0168(14) -0.0337(18)
C88 0.0571(18) 0.090(2) 0.0422(15) 0.0165(15) 0.0190(13) 0.0369(17)
C89 0.0415(13) 0.0539(15) 0.0288(12) 0.0041(10) 0.0087(10) 0.0061(12)
C90 0.0359(14) 0.069(2) 0.0544(17) 0.0065(14) 0.0116(12) -0.0020(13)
C91 0.0516(15) 0.0398(13) 0.0335(12) 0.0048(10) 0.0114(11) 0.0044(11)
C92 0.0577(17) 0.0511(17) 0.0561(17) 0.0097(13) 0.0213(14) -0.0026(14)
C93 0.079(2) 0.0508(18) 0.0603(19) 0.0125(15) 0.0159(17) -0.0136(16)
C94 0.120(3) 0.0413(17) 0.061(2) 0.0093(15) 0.025(2) -0.0077(19)
C95 0.108(3) 0.0476(18) 0.0532(18) 0.0087(14) 0.0298(19) 0.0257(18)
C96 0.0629(17) 0.0489(15) 0.0321(13) 0.0076(11) 0.0164(12) 0.0115(13)
Cl3 0.1119(14) 0.0396(9) 0.0503(10) 0.0062(7) 0.0364(9) 0.0255(8)
Cl4 0.1011(16) 0.0646(12) 0.0633(9) 0.0237(7) 0.0436(9) 0.0412(10)
Cl3B 0.211(11) 0.143(7) 0.086(4) 0.054(4) 0.046(5) 0.093(6)
Cl4B 0.249(14) 0.243(14) 0.133(6) 0.117(8) 0.135(8) 0.197(13)
Cl5 0.0763(7) 0.0656(6) 0.0625(6) -0.0152(5) 0.0369(5) -0.0311(5)
Cl6 0.0590(6) 0.0926(8) 0.0537(5) 0.0130(5) 0.0300(4) -0.0030(5)
O9 0.0573(14) 0.0530(14) 0.0315(11) -0.0044(10) 0.0189(11) -0.0051(12)
O10 0.0419(14) 0.085(2) 0.0281(12) -0.0147(12) 0.0015(10) 0.0069(14)
C65 0.0329(15) 0.0325(15) 0.0284(14) -0.0011(11) 0.0092(11) 0.0013(12)
C66 0.0338(15) 0.0482(19) 0.0344(17) 0.0011(14) 0.0106(12) -0.0016(13)
C67 0.0380(16) 0.054(2) 0.0335(16) 0.0055(14) 0.0147(13) 0.0086(15)
C68 0.045(2) 0.0495(19) 0.0263(14) -0.0014(12) 0.0050(12) 0.0188(16)
C69 0.0387(18) 0.0506(18) 0.0342(16) -0.0103(14) 0.0061(13) 0.0007(15)
C70 0.0384(16) 0.0374(15) 0.0358(15) -0.0056(12) 0.0136(13) -0.0026(13)
C71 0.0475(18) 0.0380(16) 0.0235(15) -0.0022(13) 0.0052(13) 0.0060(14)
O9B 0.176(14) 0.089(11) 0.070(10) -0.018(10) -0.007(12) 0.032(12)
O10B 0.108(12) 0.161(15) 0.077(10) -0.034(11) 0.005(9) 0.003(12)
Cl5B 0.157(7) 0.139(6) 0.066(3) -0.019(4) 0.043(4) -0.076(5)
Cl6B 0.129(6) 0.128(7) 0.136(7) -0.064(5) -0.016(5) -0.033(5)
C65B 0.042(5) 0.046(5) 0.038(5) -0.009(5) 0.002(5) 0.008(5)
C66B 0.055(5) 0.051(5) 0.041(5) -0.005(5) 0.004(5) 0.013(5)
C67B 0.057(5) 0.053(5) 0.034(5) -0.003(5) -0.007(5) 0.010(5)
C68B 0.033(3) 0.033(3) 0.033(3) -0.0002(10) 0.0092(12) 0.0011(10)
C69B 0.043(5) 0.048(5) 0.037(5) -0.005(4) 0.004(5) 0.001(5)
C70B 0.052(5) 0.048(5) 0.037(5) 0.000(4) 0.014(5) -0.001(5)
C71B 0.053(6) 0.058(6) 0.046(6) -0.009(5) 0.012(5) 0.007(5)
O2W 0.198(6) 0.154(5) 0.353(9) 0.004(6) 0.105(6) 0.031(4)

loop_
_atom_type_symbol
_atom_type_description
_atom_type_scat_dispersion_real
_atom_type_scat_dispersion_imag
_atom_type_scat_source
C C 0.0033 0.0016 'International Tables Vol C Tables 4.2.6.8 and 6.1.1.4'
H H 0.0000 0.0000 'International Tables Vol C Tables 4.2.6.8 and 6.1.1.4'
Cl Cl 0.1484 0.1585 'International Tables Vol C Tables 4.2.6.8 and 6.1.1.4'
Co Co 0.3494 0.9721 'International Tables Vol C Tables 4.2.6.8 and 6.1.1.4'
N N 0.0061 0.0033 'International Tables Vol C Tables 4.2.6.8 and 6.1.1.4'
O O 0.0106 0.0060 'International Tables Vol C Tables 4.2.6.8 and 6.1.1.4'

loop_
_geom_angle_atom_site_label_1
_geom_angle_atom_site_label_2
_geom_angle_atom_site_label_3
_geom_angle
_geom_angle_site_symmetry_1
_geom_angle_site_symmetry_3
O5 Co1 O1 128.35(10) . .
O5 Co1 N12 114.95(9) . 2_656
O1 Co1 N12 100.64(8) . 2_656
O5 Co1 N4 102.24(8) . .
O1 Co1 N4 106.69(8) . .
N12 Co1 N4 100.61(9) 2_656 .
O8 Co2 O9B 113.3(5) . .
O8 Co2 O10 140.70(12) . .
O8 Co2 N7 98.66(9) . .
O9B Co2 N7 103.9(7) . .
O10 Co2 N7 106.52(11) . .
O8 Co2 N5 103.84(9) . .
O9B Co2 N5 132.7(7) . .
O10 Co2 N5 101.89(9) . .
N7 Co2 N5 98.16(9) . .
O8 Co2 C71B 142.9(4) . .
O9B Co2 C71B 29.7(2) . .
N7 Co2 C71B 92.8(4) . .
N5 Co2 C71B 109.3(4) . .
O11 Co3 N9 106.02(9) . .
O11 Co3 O3 104.26(9) . 8_564
N9 Co3 O3 145.17(8) . 8_564
O11 Co3 N1 89.83(8) . 5_756
N9 Co3 N1 94.00(9) . 5_756
O3 Co3 N1 102.93(9) 8_564 5_756
O11 Co3 O1W 85.96(11) . .
N9 Co3 O1W 84.90(12) . .
O3 Co3 O1W 80.45(12) 8_564 .
N1 Co3 O1W 175.16(10) 5_756 .
O11 Co3 O4 163.21(8) . 8_564
N9 Co3 O4 88.39(7) . 8_564
O3 Co3 O4 59.53(7) 8_564 8_564
N1 Co3 O4 97.86(8) 5_756 8_564
O1W Co3 O4 86.83(11) . 8_564
O11 Co3 C31 134.22(9) . 8_564
N9 Co3 C31 116.75(8) . 8_564
O3 Co3 C31 30.12(8) 8_564 8_564
N1 Co3 C31 102.24(8) 5_756 8_564
O1W Co3 C31 82.44(11) . 8_564
O4 Co3 C31 29.41(8) 8_564 8_564
C32 O1 Co1 111.88(15) . .
C31 O3 Co3 93.42(16) . 8_565
C31 O4 Co3 86.13(15) . 8_565
C39 O5 Co1 109.14(17) . .
C40 O8 Co2 103.75(18) . .
C72 O11 Co3 137.28(17) . .
C1 N1 C3 105.5(2) . .
C1 N1 Co3 124.15(18) . 5_756
C3 N1 Co3 129.44(17) . 5_756
C1 N2 C8 107.3(2) . .
C1 N2 C9 127.6(2) . .
C8 N2 C9 125.1(2) . .
C17T N3 C24 107.6(2) . .
C17T N3 C16 126.6(3) . .
C24 N3 C16 125.5(3) . .
C17T N4 C19 105.8(2) . .
C17T N4 Co1 126.81(18) . .
C19 N4 Co1 127.33(17) . .
C41 N5 C43 106.0(2) . .
C41 N5 Co2 126.93(18) . .
C43 N5 Co2 127.04(16) . .
C41 N6 C48 107.3(2) . .
C41 N6 C49 126.6(3) . .
C48 N6 C49 126.0(2) . .
C53 N7 C55 106.0(2) . .
C53 N7 Co2 127.56(19) . .
C55 N7 Co2 123.46(18) . .
C53 N8 C60 108.4(3) . .
C53 N8 C61 125.6(3) . .
C60 N8 C61 126.0(3) . .
C73 N9 C75 105.0(2) . .
C73 N9 Co3 131.7(2) . .
C75 N9 Co3 123.25(16) . .
C73 N10 C80 108.2(2) . .
C73 N10 C81 126.8(3) . .
C80 N10 C81 125.0(3) . .
C89 N11 C96 108.0(2) . .
C89 N11 C88 126.0(3) . .
C96 N11 C88 125.8(3) . .
C89 N12 C91 105.8(2) . .
C89 N12 Co1 125.38(18) . 2_656
C91 N12 Co1 125.87(17) . 2_656
N1 C1 N2 112.1(2) . .
N1 C1 C2 126.2(2) . .
N2 C1 C2 121.6(2) . .
C1 C2 H2A 109.5 . .
C1 C2 H2B 109.5 . .
H2A C2 H2B 109.5 . .
C1 C2 H2C 109.5 . .
H2A C2 H2C 109.5 . .
H2B C2 H2C 109.5 . .
C4 C3 C8 119.8(3) . .
C4 C3 N1 131.6(3) . .
C8 C3 N1 108.6(2) . .
C3 C4 C5 117.4(3) . .
C3 C4 H4 121.3 . .
C5 C4 H4 121.3 . .
C4 C5 C6 121.6(4) . .
C4 C5 H5 119.2 . .
C6 C5 H5 119.2 . .
C7 C6 C5 122.1(4) . .
C7 C6 H6 119.0 . .
C5 C6 H6 119.0 . .
C6 C7 C8 116.1(4) . .
C6 C7 H7 121.9 . .
C8 C7 H7 121.9 . .
N2 C8 C7 130.7(3) . .
N2 C8 C3 106.5(2) . .
C7 C8 C3 122.8(3) . .
N2 C9 C10 113.4(2) . .
N2 C9 H9A 108.9 . .
C10 C9 H9A 108.9 . .
N2 C9 H9B 108.9 . .
C10 C9 H9B 108.9 . .
H9A C9 H9B 107.7 . .
C15 C10 C11 117.5(3) . .
C15 C10 C9 118.5(3) . .
C11 C10 C9 124.0(2) . .
C12 C11 C10 121.4(3) . .
C12 C11 H11 119.3 . .
C10 C11 H11 119.3 . .
C13 C12 C11 121.0(3) . .
C13 C12 H12 119.5 . .
C11 C12 H12 119.5 . .
C14 C13 C12 117.4(3) . .
C14 C13 C16 123.9(3) . .
C12 C13 C16 118.7(3) . .
C13 C14 C15 121.5(3) . .
C13 C14 H14 119.3 . .
C15 C14 H14 119.3 . .
C10 C15 C14 121.2(3) . .
C10 C15 H15 119.4 . .
C14 C15 H15 119.4 . .
N3 C16 C13 113.6(3) . .
N3 C16 H16A 108.8 . .
C13 C16 H16A 108.8 . .
N3 C16 H16B 108.8 . .
C13 C16 H16B 108.8 . .
H16A C16 H16B 107.7 . .
N4 C17T N3 111.7(2) . .
N4 C17T C18 124.8(3) . .
N3 C17T C18 123.4(3) . .
C17T C18 H18A 109.5 . .
C17T C18 H18B 109.5 . .
H18A C18 H18B 109.5 . .
C17T C18 H18C 109.5 . .
H18A C18 H18C 109.5 . .
H18B C18 H18C 109.5 . .
C24 C19 C20 120.5(3) . .
C24 C19 N4 109.1(2) . .
C20 C19 N4 130.3(3) . .
C21 C20 C19 116.7(3) . .
C21 C20 H20 121.6 . .
C19 C20 H20 121.6 . .
C22 C21 C20 122.2(4) . .
C22 C21 H21 118.9 . .
C20 C21 H21 118.9 . .
C23 C22 C21 121.6(3) . .
C23 C22 H22 119.2 . .
C21 C22 H22 119.2 . .
C22 C23 C24 116.8(3) . .
C22 C23 H23 121.6 . .
C24 C23 H23 121.6 . .
N3 C24 C19 105.8(2) . .
N3 C24 C23 132.1(3) . .
C19 C24 C23 122.2(3) . .
C30 C25 C26 117.2(2) . .
C30 C25 C32 117.0(2) . .
C26 C25 C32 125.7(2) . .
C27 C26 C25 120.7(2) . .
C27 C26 Cl1 116.07(19) . .
C25 C26 Cl1 123.14(19) . .
C28 C27 C26 121.9(2) . .
C28 C27 H27 119.1 . .
C26 C27 H27 119.1 . .
C27 C28 C29 117.4(2) . .
C27 C28 C31 117.7(2) . .
C29 C28 C31 124.8(2) . .
C30 C29 C28 120.7(2) . .
C30 C29 Cl2 117.31(19) . .
C28 C29 Cl2 121.98(19) . .
C29 C30 C25 122.1(2) . .
C29 C30 H30 118.9 . .
C25 C30 H30 118.9 . .
O4 C31 O3 120.9(2) . .
O4 C31 C28 121.2(2) . .
O3 C31 C28 117.9(2) . .
O4 C31 Co3 64.46(13) . 8_565
O3 C31 Co3 56.45(13) . 8_565
C28 C31 Co3 174.34(19) . 8_565
O2 C32 O1 124.0(2) . .
O2 C32 C25 118.3(2) . .
O1 C32 C25 117.7(2) . .
C38 C33 C34 117.6(2) . .
C38 C33 C39 125.1(3) . .
C34 C33 C39 117.3(2) . .
C35 C34 C33 121.2(3) . .
C35 C34 H34 119.4 . .
C33 C34 H34 119.4 . .
C34 C35 C36 120.7(3) . .
C34 C35 Cl4B 110.1(4) . .
C36 C35 Cl4B 120.7(4) . .
C34 C35 Cl4 116.0(2) . .
C36 C35 Cl4 123.0(2) . .
C37 C36 C35 117.8(2) . .
C37 C36 C40 117.2(2) . .
C35 C36 C40 124.9(3) . .
C36 C37 C38 121.3(2) . .
C36 C37 H37 119.4 . .
C38 C37 H37 119.4 . .
C37 C38 C33 121.2(2) . .
C37 C38 Cl3 117.9(2) . .
C33 C38 Cl3 120.7(2) . .
C37 C38 Cl3B 112.8(4) . .
C33 C38 Cl3B 125.6(4) . .
O6 C39 O5 123.2(2) . .
O6 C39 C33 119.6(3) . .
O5 C39 C33 117.2(2) . .
O7 C40 O8 122.5(3) . .
O7 C40 C36 118.9(3) . .
O8 C40 C36 118.5(2) . .
N5 C41 N6 112.0(2) . .
N5 C41 C42 125.1(3) . .
N6 C41 C42 122.9(2) . .
C41 C42 H42A 109.5 . .
C41 C42 H42B 109.5 . .
H42A C42 H42B 109.5 . .
C41 C42 H42C 109.5 . .
H42A C42 H42C 109.5 . .
H42B C42 H42C 109.5 . .
C44 C43 C48 120.8(3) . .
C44 C43 N5 130.6(2) . .
C48 C43 N5 108.6(2) . .
C45 C44 C43 116.8(3) . .
C45 C44 H44 121.6 . .
C43 C44 H44 121.6 . .
C46 C45 C44 121.8(4) . .
C46 C45 H45 119.1 . .
C44 C45 H45 119.1 . .
C47 C46 C45 122.0(3) . .
C47 C46 H46 119.0 . .
C45 C46 H46 119.0 . .
C46 C47 C48 116.6(3) . .
C46 C47 H47 121.7 . .
C48 C47 H47 121.7 . .
N6 C48 C43 106.2(2) . .
N6 C48 C47 131.8(3) . .
C43 C48 C47 122.0(3) . .
N6 C49 C50 114.5(2) . .
N6 C49 H49A 108.6 . .
C50 C49 H49A 108.6 . .
N6 C49 H49B 108.6 . .
C50 C49 H49B 108.6 . .
H49A C49 H49B 107.6 . .
C51 C50 C52 118.5(2) . .
C51 C50 C49 124.1(2) . .
C52 C50 C49 117.4(2) . .
C50 C51 C52 120.9(3) . 5_786
C50 C51 H51 119.6 . .
C52 C51 H51 119.6 5_786 .
C50 C52 C51 120.6(3) . 5_786
C50 C52 H52 119.7 . .
C51 C52 H52 119.7 5_786 .
N7 C53 N8 110.5(3) . .
N7 C53 C54 125.5(3) . .
N8 C53 C54 124.0(3) . .
C53 C54 H54A 109.5 . .
C53 C54 H54B 109.5 . .
H54A C54 H54B 109.5 . .
C53 C54 H54C 109.5 . .
H54A C54 H54C 109.5 . .
H54B C54 H54C 109.5 . .
C60 C55 C56 120.5(3) . .
C60 C55 N7 109.9(3) . .
C56 C55 N7 129.6(3) . .
C57 C56 C55 117.1(4) . .
C57 C56 H56 121.4 . .
C55 C56 H56 121.4 . .
C58 C57 C56 121.8(5) . .
C58 C57 H57 119.1 . .
C56 C57 H57 119.1 . .
C59 C58 C57 123.2(4) . .
C59 C58 H58 118.4 . .
C57 C58 H58 118.4 . .
C58 C59 C60 115.2(4) . .
C58 C59 H59 122.4 . .
C60 C59 H59 122.4 . .
N8 C60 C55 105.1(3) . .
N8 C60 C59 132.8(4) . .
C55 C60 C59 122.1(4) . .
N8 C61 C62 113.7(3) . .
N8 C61 H61A 108.8 . .
C62 C61 H61A 108.8 . .
N8 C61 H61B 108.8 . .
C62 C61 H61B 108.8 . .
H61A C61 H61B 107.7 . .
C63 C62 C64 118.3(3) . 2_656
C63 C62 C61 119.6(4) . .
C64 C62 C61 122.2(4) 2_656 .
C62 C63 C64 121.4(4) . .
C62 C63 H63 119.3 . .
C64 C63 H63 119.3 . .
C62 C64 C63 120.2(4) 2_656 .
C62 C64 H64 119.9 2_656 .
C63 C64 H64 119.9 . .
O12 C72 O11 127.1(2) . .
O12 C72 C68 116.8(2) . .
O11 C72 C68 115.9(2) . .
O12 C72 C68B 125.1(7) . .
O11 C72 C68B 107.7(7) . .
N9 C73 N10 112.2(3) . .
N9 C73 C74 125.2(3) . .
N10 C73 C74 122.6(3) . .
C73 C74 H74A 109.5 . .
C73 C74 H74B 109.5 . .
H74A C74 H74B 109.5 . .
C73 C74 H74C 109.5 . .
H74A C74 H74C 109.5 . .
H74B C74 H74C 109.5 . .
C76 C75 C80 119.9(3) . .
C76 C75 N9 130.5(2) . .
C80 C75 N9 109.6(2) . .
C77 C76 C75 117.3(3) . .
C77 C76 H76 121.3 . .
C75 C76 H76 121.3 . .
C76 C77 C78 122.4(3) . .
C76 C77 H77 118.8 . .
C78 C77 H77 118.8 . .
C79 C78 C77 121.4(3) . .
C79 C78 H78 119.3 . .
C77 C78 H78 119.3 . .
C78 C79 C80 117.5(3) . .
C78 C79 H79 121.3 . .
C80 C79 H79 121.3 . .
N10 C80 C75 105.0(3) . .
N10 C80 C79 133.5(3) . .
C75 C80 C79 121.5(3) . .
N10 C81 C82 114.6(2) . .
N10 C81 H81A 108.6 . .
C82 C81 H81A 108.6 . .
N10 C81 H81B 108.6 . .
C82 C81 H81B 108.6 . .
H81A C81 H81B 107.6 . .
C83 C82 C87 118.3(3) . .
C83 C82 C81 124.5(3) . .
C87 C82 C81 117.2(3) . .
C82 C83 C84 121.0(3) . .
C82 C83 H83 119.5 . .
C84 C83 H83 119.5 . .
C85 C84 C83 121.2(3) . .
C85 C84 H84 119.4 . .
C83 C84 H84 119.4 . .
C86 C85 C84 117.8(3) . .
C86 C85 C88 121.8(3) . .
C84 C85 C88 120.4(3) . .
C85 C86 C87 121.5(3) . .
C85 C86 H86 119.3 . .
C87 C86 H86 119.3 . .
C86 C87 C82 120.3(3) . .
C86 C87 H87 119.9 . .
C82 C87 H87 119.9 . .
N11 C88 C85 112.9(2) . .
N11 C88 H88A 109.0 . .
C85 C88 H88A 109.0 . .
N11 C88 H88B 109.0 . .
C85 C88 H88B 109.0 . .
H88A C88 H88B 107.8 . .
N12 C89 N11 111.8(2) . .
N12 C89 C90 124.5(3) . .
N11 C89 C90 123.7(2) . .
C89 C90 H90A 109.5 . .
C89 C90 H90B 109.5 . .
H90A C90 H90B 109.5 . .
C89 C90 H90C 109.5 . .
H90A C90 H90C 109.5 . .
H90B C90 H90C 109.5 . .
C96 C91 N12 109.3(2) . .
C96 C91 C92 119.8(3) . .
N12 C91 C92 130.9(3) . .
C93 C92 C91 117.4(3) . .
C93 C92 H92 121.3 . .
C91 C92 H92 121.3 . .
C94 C93 C92 122.3(3) . .
C94 C93 H93 118.8 . .
C92 C93 H93 118.8 . .
C93 C94 C95 121.5(3) . .
C93 C94 H94 119.2 . .
C95 C94 H94 119.2 . .
C94 C95 C96 116.8(3) . .
C94 C95 H95 121.6 . .
C96 C95 H95 121.6 . .
C91 C96 C95 122.1(3) . .
C91 C96 N11 105.1(2) . .
C95 C96 N11 132.9(3) . .
C71 O10 Co2 100.8(2) . .
C66 C65 C70 120.0 . .
C66 C65 C71 115.21(19) . .
C70 C65 C71 124.78(19) . .
C65 C66 C67 120.0 . .
C65 C66 H66A 120.0 . .
C67 C66 H66A 120.0 . .
C68 C67 C66 120.0 . .
C68 C67 Cl6 120.84(15) . .
C66 C67 Cl6 119.02(15) . .
C69 C68 C67 120.0 . .
C69 C68 C72 117.9(2) . .
C67 C68 C72 121.7(2) . .
C70 C69 C68 120.0 . .
C70 C69 H69A 120.0 . .
C68 C69 H69A 120.0 . .
C69 C70 C65 120.0 . .
C69 C70 Cl5 116.18(14) . .
C65 C70 Cl5 123.82(14) . .
O9 C71 O10 120.4(3) . .
O9 C71 C65 121.5(3) . .
O10 C71 C65 118.0(3) . .
C71B O9B Co2 98.2(10) . .
C66B C65B C70B 120.0 . .
C66B C65B C71B 115.6(11) . .
C70B C65B C71B 124.3(11) . .
C67B C66B C65B 120.0 . .
C67B C66B Cl6B 115.8(8) . .
C65B C66B Cl6B 124.0(8) . .
C66B C67B C68B 120.0 . .
C66B C67B H67A 120.0 . .
C68B C67B H67A 120.0 . .
C69B C68B C67B 120.0 . .
C69B C68B C72 121.4(8) . .
C67B C68B C72 118.6(8) . .
C68B C69B C70B 120.0 . .
C68B C69B Cl5B 121.3(8) . .
C70B C69B Cl5B 118.7(8) . .
C69B C70B C65B 120.0 . .
C69B C70B H70A 120.0 . .
C65B C70B H70A 120.0 . .
O10B C71B O9B 121.8(11) . .
O10B C71B C65B 122.7(14) . .
O9B C71B C65B 110.7(14) . .
O10B C71B Co2 71.1(8) . .
O9B C71B Co2 52.1(9) . .
C65B C71B Co2 161.1(12) . .

loop_
_geom_bond_atom_site_label_1
_geom_bond_atom_site_label_2
_geom_bond_distance
_geom_bond_site_symmetry_2
Co1 O5 1.9545(19) .
Co1 O1 1.9604(17) .
Co1 N12 2.050(2) 2_656
Co1 N4 2.054(2) .
Co2 O8 1.9850(19) .
Co2 O9B 1.995(18) .
Co2 O10 1.997(3) .
Co2 N7 2.071(2) .
Co2 N5 2.073(2) .
Co2 C71B 2.502(10) .
Co3 O11 2.0106(18) .
Co3 N9 2.081(2) .
Co3 O3 2.085(2) 8_564
Co3 N1 2.153(2) 5_756
Co3 O1W 2.228(3) .
Co3 O4 2.2581(19) 8_564
Co3 C31 2.497(2) 8_564
Cl1 C26 1.737(3) .
Cl2 C29 1.736(3) .
O1 C32 1.261(3) .
O2 C32 1.228(3) .
O3 C31 1.255(3) .
O3 Co3 2.085(2) 8_565
O4 C31 1.229(3) .
O4 Co3 2.2583(19) 8_565
O5 C39 1.245(3) .
O6 C39 1.229(3) .
O7 C40 1.232(3) .
O8 C40 1.248(3) .
O11 C72 1.258(3) .
O12 C72 1.221(3) .
N1 C1 1.322(3) .
N1 C3 1.397(3) .
N1 Co3 2.153(2) 5_756
N2 C1 1.361(3) .
N2 C8 1.365(4) .
N2 C9 1.467(3) .
N3 C17T 1.363(4) .
N3 C24 1.374(4) .
N3 C16 1.458(4) .
N4 C17T 1.316(3) .
N4 C19 1.397(3) .
N5 C41 1.317(3) .
N5 C43 1.395(3) .
N6 C41 1.360(3) .
N6 C48 1.375(4) .
N6 C49 1.467(3) .
N7 C53 1.316(3) .
N7 C55 1.398(4) .
N8 C53 1.374(4) .
N8 C60 1.375(4) .
N8 C61 1.470(4) .
N9 C73 1.330(3) .
N9 C75 1.403(3) .
N10 C73 1.353(4) .
N10 C80 1.382(4) .
N10 C81 1.470(4) .
N11 C89 1.347(4) .
N11 C96 1.393(4) .
N11 C88 1.461(3) .
N12 C89 1.328(3) .
N12 C91 1.396(3) .
N12 Co1 2.050(2) 2_656
C1 C2 1.486(4) .
C2 H2A 0.9600 .
C2 H2B 0.9600 .
C2 H2C 0.9600 .
C3 C4 1.376(4) .
C3 C8 1.395(4) .
C4 C5 1.380(5) .
C4 H4 0.9300 .
C5 C6 1.391(7) .
C5 H5 0.9300 .
C6 C7 1.354(6) .
C6 H6 0.9300 .
C7 C8 1.388(4) .
C7 H7 0.9300 .
C9 C10 1.511(4) .
C9 H9A 0.9700 .
C9 H9B 0.9700 .
C10 C15 1.363(4) .
C10 C11 1.376(4) .
C11 C12 1.373(5) .
C11 H11 0.9300 .
C12 C13 1.371(4) .
C12 H12 0.9300 .
C13 C14 1.370(4) .
C13 C16 1.513(4) .
C14 C15 1.374(5) .
C14 H14 0.9300 .
C15 H15 0.9300 .
C16 H16A 0.9700 .
C16 H16B 0.9700 .
C17T C18 1.485(4) .
C18 H18A 0.9600 .
C18 H18B 0.9600 .
C18 H18C 0.9600 .
C19 C24 1.387(4) .
C19 C20 1.391(4) .
C20 C21 1.383(5) .
C20 H20 0.9300 .
C21 C22 1.383(6) .
C21 H21 0.9300 .
C22 C23 1.364(6) .
C22 H22 0.9300 .
C23 C24 1.393(4) .
C23 H23 0.9300 .
C25 C30 1.385(4) .
C25 C26 1.391(3) .
C25 C32 1.519(3) .
C26 C27 1.386(3) .
C27 C28 1.380(4) .
C27 H27 0.9300 .
C28 C29 1.395(3) .
C28 C31 1.510(3) .
C29 C30 1.377(3) .
C30 H30 0.9300 .
C31 Co3 2.497(2) 8_565
C33 C38 1.386(4) .
C33 C34 1.389(4) .
C33 C39 1.518(3) .
C34 C35 1.384(4) .
C34 H34 0.9300 .
C35 C36 1.396(4) .
C35 Cl4B 1.737(9) .
C35 Cl4 1.766(4) .
C36 C37 1.379(4) .
C36 C40 1.516(3) .
C37 C38 1.383(3) .
C37 H37 0.9300 .
C38 Cl3 1.720(4) .
C38 Cl3B 1.794(11) .
C41 C42 1.484(4) .
C42 H42A 0.9600 .
C42 H42B 0.9600 .
C42 H42C 0.9600 .
C43 C44 1.388(4) .
C43 C48 1.391(4) .
C44 C45 1.388(4) .
C44 H44 0.9300 .
C45 C46 1.386(6) .
C45 H45 0.9300 .
C46 C47 1.367(6) .
C46 H46 0.9300 .
C47 C48 1.393(4) .
C47 H47 0.9300 .
C49 C50 1.509(4) .
C49 H49A 0.9700 .
C49 H49B 0.9700 .
C50 C51 1.375(4) .
C50 C52 1.381(4) .
C51 C52 1.381(4) 5_786
C51 H51 0.9300 .
C52 C51 1.381(4) 5_786
C52 H52 0.9300 .
C53 C54 1.470(4) .
C54 H54A 0.9600 .
C54 H54B 0.9600 .
C54 H54C 0.9600 .
C55 C60 1.376(5) .
C55 C56 1.396(5) .
C56 C57 1.372(6) .
C56 H56 0.9300 .
C57 C58 1.368(8) .
C57 H57 0.9300 .
C58 C59 1.366(7) .
C58 H58 0.9300 .
C59 C60 1.417(5) .
C59 H59 0.9300 .
C61 C62 1.499(5) .
C61 H61A 0.9700 .
C61 H61B 0.9700 .
C62 C63 1.376(6) .
C62 C64 1.379(6) 2_656
C63 C64 1.392(5) .
C63 H63 0.9300 .
C64 C62 1.379(6) 2_656
C64 H64 0.9300 .
C72 C68 1.525(3) .
C72 C68B 1.527(6) .
C73 C74 1.476(4) .
C74 H74A 0.9600 .
C74 H74B 0.9600 .
C74 H74C 0.9600 .
C75 C76 1.393(4) .
C75 C80 1.397(4) .
C76 C77 1.379(4) .
C76 H76 0.9300 .
C77 C78 1.381(5) .
C77 H77 0.9300 .
C78 C79 1.353(5) .
C78 H78 0.9300 .
C79 C80 1.406(5) .
C79 H79 0.9300 .
C81 C82 1.506(4) .
C81 H81A 0.9700 .
C81 H81B 0.9700 .
C82 C83 1.367(4) .
C82 C87 1.379(4) .
C83 C84 1.374(4) .
C83 H83 0.9300 .
C84 C85 1.373(4) .
C84 H84 0.9300 .
C85 C86 1.368(4) .
C85 C88 1.512(4) .
C86 C87 1.378(4) .
C86 H86 0.9300 .
C87 H87 0.9300 .
C88 H88A 0.9700 .
C88 H88B 0.9700 .
C89 C90 1.484(4) .
C90 H90A 0.9600 .
C90 H90B 0.9600 .
C90 H90C 0.9600 .
C91 C96 1.391(4) .
C91 C92 1.397(4) .
C92 C93 1.373(4) .
C92 H92 0.9300 .
C93 C94 1.373(5) .
C93 H93 0.9300 .
C94 C95 1.374(6) .
C94 H94 0.9300 .
C95 C96 1.393(4) .
C95 H95 0.9300 .
Cl5 C70 1.7162(19) .
Cl6 C67 1.723(2) .
O9 C71 1.241(4) .
O10 C71 1.271(4) .
C65 C66 1.3900 .
C65 C70 1.3900 .
C65 C71 1.518(3) .
C66 C67 1.3900 .
C66 H66A 0.9300 .
C67 C68 1.3900 .
C68 C69 1.3900 .
C69 C70 1.3900 .
C69 H69A 0.9300 .
O9B C71B 1.252(8) .
O10B C71B 1.246(8) .
Cl5B C69B 1.640(12) .
Cl6B C66B 1.777(12) .
C65B C66B 1.3900 .
C65B C70B 1.3900 .
C65B C71B 1.539(8) .
C66B C67B 1.3900 .
C67B C68B 1.3900 .
C67B H67A 0.9300 .
C68B C69B 1.3900 .
C69B C70B 1.3900 .
C70B H70A 0.9300 .

loop_
_geom_hbond_atom_site_label_D
_geom_hbond_atom_site_label_H
_geom_hbond_atom_site_label_A
_geom_hbond_distance_DH
_geom_hbond_distance_HA
_geom_hbond_distance_DA
_geom_hbond_angle_DHA
_geom_hbond_site_symmetry_A
C95 H95 Cl5 0.93 2.89 3.819(4) 176.3 1_545
C90 H90C Cl5 0.96 2.82 3.334(3) 114.8 .
C90 H90A Cl1 0.96 2.98 3.859(3) 153.2 2_656
C88 H88A O9 0.97 2.50 3.292(4) 138.9 1_545
C76 H76 O4 0.93 2.47 3.045(4) 120.5 8_564
C74 H74C O1W 0.96 2.25 3.072(6) 143.6 .
C74 H74A Cl5B 0.96 2.76 3.546(8) 140.1 .
C61 H61B O2W 0.97 2.55 3.501(8) 167.0 2_666
C59 H59 O2W 0.93 2.54 3.448(8) 166.1 2_666
C56 H56 O10B 0.93 2.05 2.663(17) 121.7 .
C54 H54C Cl4B 0.96 2.96 3.795(7) 145.9 .
C49 H49A O7 0.97 2.57 3.444(4) 150.0 5_776
C44 H44 O10 0.93 2.39 3.133(4) 137.1 .
C42 H42C O8 0.96 2.58 3.384(4) 141.3 .
C23 H23 Cl6 0.93 2.83 3.711(4) 158.1 5_766
C20 H20 Cl3B 0.93 2.98 3.746(13) 141.3 .
C20 H20 O5 0.93 2.32 3.076(4) 138.3 .
C18 H18C Cl2 0.96 2.98 3.670(3) 129.9 1_545
C9 H9A O2 0.97 2.43 3.305(4) 149.5 1_545
C2 H2A O11 0.96 2.37 3.170(4) 140.2 5_756
